data_7224163
loop_
_publ_author_name
'Lega, Dmitry A.'
'Gorobets, Nikolay Yu.'
'Chernykh, Valentine P.'
'Shishkina, Svetlana V.'
'Shemchuk, Leonid A.'

_publ_section_title
;
 Peculiarities of 2-amino-3-R-4-aryl-4H-pyranes multicomponent synthesis
 derived from 1H-2,1-benzothiazin-4(3H)-one 2,2-dioxide
;
_journal_issue 19
_journal_name_full 'RSC Adv.'
_journal_page_first 16087
_journal_paper_doi 10.1039/C5RA24566D
_journal_volume 6
_journal_year 2016
_chemical_formula_sum 'C33 H40 N4 O8 S2'
_chemical_formula_weight 684.81
_chemical_name_systematic
; 
 ? 
;
_space_group_IT_number 33
_symmetry_cell_setting orthorhombic
_symmetry_space_group_name_Hall 'P 2c -2n'
_symmetry_space_group_name_H-M 'P n a 21'
_atom_sites_solution_hydrogens difmap
_atom_sites_solution_primary direct
_atom_sites_solution_secondary difmap
_audit_creation_method SHELXL-97
_audit_update_record
;
2015-06-08 deposited with the CCDC.
2016-01-25 downloaded from the CCDC.
;
_cell_angle_alpha 90.00
_cell_angle_beta 90.00
_cell_angle_gamma 90.00
_cell_formula_units_Z 4
_cell_length_a 13.1522(7)
_cell_length_b 23.4963(16)
_cell_length_c 11.0242(5)
_cell_measurement_reflns_used 4994
_cell_measurement_temperature 293(2)
_cell_measurement_theta_max 30.0
_cell_measurement_theta_min 3.2
_cell_volume 3406.8(3)
_computing_cell_refinement
;
CrysAlis RED, Agilent Technologies,
Version 1.171.36.24 (release 03-12-2012 CrysAlis171 .NET)
(compiled Dec  3 2012,18:21:49)
;
_computing_data_collection
;
CrysAlis CCD, Agilent Technologies,
Version 1.171.36.24 (release 03-12-2012 CrysAlis171 .NET)
(compiled Dec  3 2012,18:21:49)
;
_computing_data_reduction
;
CrysAlis RED, Agilent Technologies,
Version 1.171.36.24 (release 03-12-2012 CrysAlis171 .NET)
(compiled Dec  3 2012,18:21:49)
;
_computing_molecular_graphics 'XP (Siemens, 1998)'
_computing_publication_material 'SHELXTL (Sheldrick, 1998)'
_computing_structure_refinement 'SHELXTL (Sheldrick, 1998)'
_computing_structure_solution 'SHELXTL (Sheldrick, 1998)'
_diffrn_ambient_temperature 293(2)
_diffrn_detector_area_resol_mean 16.1827
_diffrn_measured_fraction_theta_full 0.996
_diffrn_measured_fraction_theta_max 0.996
_diffrn_measurement_device_type Xcalibur"3
_diffrn_measurement_method \w-scans
_diffrn_radiation_monochromator graphite
_diffrn_radiation_source 'Enhance (Mo) X-ray Source'
_diffrn_radiation_type MoK\a
_diffrn_radiation_wavelength 0.71073
_diffrn_reflns_av_R_equivalents 0.0533
_diffrn_reflns_av_sigmaI/netI 0.0607
_diffrn_reflns_limit_h_max 18
_diffrn_reflns_limit_h_min -10
_diffrn_reflns_limit_k_max 33
_diffrn_reflns_limit_k_min -31
_diffrn_reflns_limit_l_max 15
_diffrn_reflns_limit_l_min -15
_diffrn_reflns_number 33713
_diffrn_reflns_theta_full 30.00
_diffrn_reflns_theta_max 30.00
_diffrn_reflns_theta_min 2.97
_exptl_absorpt_coefficient_mu 0.212
_exptl_absorpt_correction_T_max 0.9895
_exptl_absorpt_correction_T_min 0.9588
_exptl_absorpt_correction_type multi-scan
_exptl_crystal_colour colourless
_exptl_crystal_density_diffrn 1.335
_exptl_crystal_density_method 'not measured'
_exptl_crystal_description plate
_exptl_crystal_F_000 1448
_exptl_crystal_size_max 0.20
_exptl_crystal_size_mid 0.10
_exptl_crystal_size_min 0.05
_refine_diff_density_max 0.563
_refine_diff_density_min -0.248
_refine_diff_density_rms 0.047
_refine_ls_abs_structure_details 'Flack H D (1983), Acta Cryst. A39, 876-881'
_refine_ls_abs_structure_Flack -0.01(9)
_refine_ls_extinction_method none
_refine_ls_goodness_of_fit_ref 0.918
_refine_ls_hydrogen_treatment mixed
_refine_ls_matrix_type full
_refine_ls_number_parameters 437
_refine_ls_number_reflns 9840
_refine_ls_number_restraints 6
_refine_ls_restrained_S_all 0.919
_refine_ls_R_factor_all 0.1489
_refine_ls_R_factor_gt 0.0669
_refine_ls_shift/su_max 0.001
_refine_ls_shift/su_mean 0.000
_refine_ls_structure_factor_coef Fsqd
_refine_ls_weighting_details 'calc w=1/[\s^2^(Fo^2^)+(0.0998P)^2^+0.0000P] where P=(Fo^2^+2Fc^2^)/3'
_refine_ls_weighting_scheme calc
_refine_ls_wR_factor_gt 0.1583
_refine_ls_wR_factor_ref 0.1885
_reflns_number_gt 4692
_reflns_number_total 9840
_reflns_threshold_expression >2sigma(I)
_cod_data_source_file c5ra24566d2.cif
_cod_data_source_block 8b
_cod_original_sg_symbol_H-M Pna2(1)
_cod_database_code 7224163

loop_
_symmetry_equiv_pos_as_xyz
'x, y, z'
'-x, -y, z+1/2'
'x+1/2, -y+1/2, z'
'-x+1/2, y+1/2, z+1/2'

loop_
_atom_site_label
_atom_site_type_symbol
_atom_site_fract_x
_atom_site_fract_y
_atom_site_fract_z
_atom_site_U_iso_or_equiv
_atom_site_adp_type
_atom_site_occupancy
_atom_site_symmetry_multiplicity
_atom_site_calc_flag
_atom_site_refinement_flags
S1 S 0.59253(7) 0.32891(4) 0.28703(8) 0.0652(3) Uani 1 1 d .
S2 S 0.79756(9) 0.46777(5) 0.30330(8) 0.0834(4) Uani 1 1 d .
O1 O 0.5867(2) 0.40484(13) -0.0272(2) 0.0731(7) Uani 1 1 d .
H1 H 0.685(3) 0.4404(18) -0.033(4) 0.067(12) Uiso 1 1 d .
O2 O 0.5640(2) 0.37177(14) 0.3764(2) 0.0841(8) Uani 1 1 d .
O3 O 0.6647(2) 0.28997(14) 0.3326(3) 0.0856(9) Uani 1 1 d .
O4 O 0.7404(2) 0.46057(13) -0.0416(2) 0.0706(7) Uani 1 1 d .
O5 O 0.8411(3) 0.42500(18) 0.3780(3) 0.1134(13) Uani 1 1 d .
O6 O 0.7120(3) 0.49771(19) 0.3514(3) 0.1200(14) Uani 1 1 d .
O7 O 0.9449(5) 0.2310(3) -0.2708(5) 0.184(3) Uani 1 1 d .
O8 O 1.0794(4) 0.2569(2) -0.1771(4) 0.153(2) Uani 1 1 d .
N1 N 0.4891(2) 0.29507(15) 0.2478(3) 0.0739(9) Uani 1 1 d .
N2 N 0.8866(3) 0.5144(2) 0.2726(4) 0.1048(14) Uani 1 1 d .
N3 N 0.9872(4) 0.2543(3) -0.1907(4) 0.1165(17) Uani 1 1 d .
C1 C 0.4202(3) 0.32159(16) 0.1710(3) 0.0618(9) Uani 1 1 d .
C2 C 0.3157(3) 0.3095(2) 0.1784(4) 0.0811(12) Uani 1 1 d .
H2 H 0.2915 0.2853 0.2386 0.097 Uiso 1 1 calc R
C3 C 0.2499(3) 0.3332(2) 0.0975(5) 0.0940(15) Uani 1 1 d .
H3 H 0.1810 0.3247 0.1032 0.113 Uiso 1 1 calc R
C4 C 0.2821(4) 0.3688(2) 0.0090(5) 0.0961(15) Uani 1 1 d .
H4 H 0.2356 0.3849 -0.0445 0.115 Uiso 1 1 calc R
C5 C 0.3853(3) 0.38125(18) -0.0018(4) 0.0726(10) Uani 1 1 d .
H5 H 0.4078 0.4044 -0.0647 0.087 Uiso 1 1 calc R
C6 C 0.4543(3) 0.35945(14) 0.0804(3) 0.0543(8) Uani 1 1 d .
C7 C 0.5616(3) 0.37573(15) 0.0695(3) 0.0553(8) Uani 1 1 d .
C8 C 0.6315(2) 0.36152(15) 0.1577(3) 0.0539(8) Uani 1 1 d .
C9 C 0.7437(2) 0.37657(16) 0.1578(3) 0.0574(9) Uani 1 1 d .
H9 H 0.7697 0.3611 0.2344 0.069 Uiso 1 1 calc R
C10 C 0.7691(2) 0.43974(18) 0.1626(3) 0.0591(9) Uani 1 1 d .
C11 C 0.7706(3) 0.47629(17) 0.0670(3) 0.0620(9) Uani 1 1 d .
C12 C 0.8112(3) 0.53454(17) 0.0776(4) 0.0693(10) Uani 1 1 d .
C13 C 0.7944(3) 0.5738(2) -0.0174(4) 0.0836(12) Uani 1 1 d .
H13 H 0.7563 0.5625 -0.0843 0.100 Uiso 1 1 calc R
C14 C 0.8325(5) 0.6279(3) -0.0135(7) 0.1146(18) Uani 1 1 d .
H14 H 0.8198 0.6532 -0.0766 0.138 Uiso 1 1 calc R
C15 C 0.8892(6) 0.6445(3) 0.0835(8) 0.158(3) Uani 1 1 d .
H15 H 0.9167 0.6809 0.0859 0.190 Uiso 1 1 calc R
C16 C 0.9057(6) 0.6081(3) 0.1763(6) 0.147(3) Uani 1 1 d .
H16 H 0.9435 0.6205 0.2426 0.177 Uiso 1 1 calc R
C17 C 0.8678(4) 0.5522(2) 0.1762(4) 0.0986(16) Uani 1 1 d .
C18 C 0.8057(3) 0.34613(16) 0.0587(3) 0.0602(9) Uani 1 1 d .
C19 C 0.7623(3) 0.30750(19) -0.0202(3) 0.0709(10) Uani 1 1 d .
H19 H 0.6925 0.3010 -0.0174 0.085 Uiso 1 1 calc R
C20 C 0.8211(4) 0.2784(2) -0.1031(4) 0.0853(13) Uani 1 1 d .
H20 H 0.7916 0.2532 -0.1579 0.102 Uiso 1 1 calc R
C21 C 0.9249(3) 0.2875(2) -0.1027(4) 0.0801(13) Uani 1 1 d .
C22 C 0.9688(3) 0.3243(3) -0.0274(5) 0.1056(18) Uani 1 1 d .
H22 H 1.0389 0.3292 -0.0281 0.127 Uiso 1 1 calc R
C23 C 0.9090(3) 0.3551(2) 0.0519(4) 0.0870(13) Uani 1 1 d .
H23 H 0.9390 0.3823 0.1015 0.104 Uiso 1 1 calc R
C24 C 0.4655(5) 0.2412(3) 0.3125(5) 0.1124(17) Uani 1 1 d D
H24A H 0.5273 0.2194 0.3235 0.135 Uiso 1 1 calc R
H24B H 0.4187 0.2187 0.2644 0.135 Uiso 1 1 calc R
C25 C 0.4182(5) 0.2542(4) 0.4356(6) 0.154(3) Uani 1 1 d D
H25A H 0.3858 0.2206 0.4666 0.232 Uiso 1 1 calc R
H25B H 0.3686 0.2840 0.4268 0.232 Uiso 1 1 calc R
H25C H 0.4703 0.2663 0.4909 0.232 Uiso 1 1 calc R
C26 C 0.9917(6) 0.5072(4) 0.3222(6) 0.171(4) Uani 1 1 d D
H26A H 0.9897 0.4814 0.3908 0.205 Uiso 1 1 calc R
H26B H 1.0166 0.5437 0.3507 0.205 Uiso 1 1 calc R
C27 C 1.0650(6) 0.4836(5) 0.2255(9) 0.205(5) Uani 1 1 d D
H27A H 1.1338 0.4876 0.2533 0.307 Uiso 1 1 calc R
H27B H 1.0565 0.5044 0.1512 0.307 Uiso 1 1 calc R
H27C H 1.0505 0.4441 0.2117 0.307 Uiso 1 1 calc R
N1S N 0.6097(3) 0.42351(16) 0.6072(3) 0.0764(9) Uani 1 1 d .
H1NS H 0.615(3) 0.4116(18) 0.520(4) 0.081(12) Uiso 1 1 d .
C1S C 0.5320(3) 0.3890(3) 0.6704(5) 0.0979(15) Uani 1 1 d D
H1SA H 0.5371 0.3960 0.7569 0.117 Uiso 1 1 calc R
H1SB H 0.5466 0.3490 0.6567 0.117 Uiso 1 1 calc R
C2S C 0.4232(4) 0.4012(4) 0.6296(7) 0.153(3) Uani 1 1 d D
H2SA H 0.3818 0.3682 0.6435 0.230 Uiso 1 1 calc R
H2SB H 0.4229 0.4104 0.5448 0.230 Uiso 1 1 calc R
H2SC H 0.3966 0.4327 0.6750 0.230 Uiso 1 1 calc R
C3S C 0.5859(6) 0.4860(2) 0.6113(4) 0.127(2) Uani 1 1 d D
H3SA H 0.5241 0.4929 0.5655 0.153 Uiso 1 1 calc R
H3SB H 0.6405 0.5067 0.5719 0.153 Uiso 1 1 calc R
C4S C 0.5719(6) 0.5096(2) 0.7406(4) 0.133(3) Uani 1 1 d D
H4SA H 0.5205 0.5386 0.7400 0.199 Uiso 1 1 calc R
H4SB H 0.6349 0.5255 0.7684 0.199 Uiso 1 1 calc R
H4SC H 0.5516 0.4793 0.7939 0.199 Uiso 1 1 calc R
C5S C 0.7134(4) 0.4110(2) 0.6495(4) 0.0994(16) Uani 1 1 d D
H5SA H 0.7168 0.4174 0.7363 0.119 Uiso 1 1 calc R
H5SB H 0.7604 0.4371 0.6108 0.119 Uiso 1 1 calc R
C6S C 0.7469(4) 0.3503(3) 0.6227(6) 0.127(2) Uani 1 1 d D
H6SA H 0.8169 0.3456 0.6454 0.190 Uiso 1 1 calc R
H6SB H 0.7393 0.3427 0.5376 0.190 Uiso 1 1 calc R
H6SC H 0.7056 0.3242 0.6683 0.190 Uiso 1 1 calc R

loop_
_atom_site_aniso_label
_atom_site_aniso_U_11
_atom_site_aniso_U_22
_atom_site_aniso_U_33
_atom_site_aniso_U_23
_atom_site_aniso_U_13
_atom_site_aniso_U_12
S1 0.0683(5) 0.0823(7) 0.0451(4) 0.0129(5) -0.0051(4) 0.0008(4)
S2 0.1056(8) 0.1027(9) 0.0418(4) -0.0079(6) 0.0000(5) -0.0366(6)
O1 0.0888(17) 0.083(2) 0.0476(13) 0.0185(13) -0.0163(12) -0.0082(13)
O2 0.106(2) 0.093(2) 0.0537(14) -0.0130(14) 0.0060(14) -0.0109(16)
O3 0.0848(18) 0.092(2) 0.0802(19) 0.0330(16) -0.0123(14) 0.0018(15)
O4 0.0870(18) 0.081(2) 0.0440(12) 0.0079(12) -0.0077(12) -0.0118(15)
O5 0.145(3) 0.136(3) 0.0590(16) 0.018(2) -0.0303(18) -0.058(2)
O6 0.144(3) 0.127(3) 0.089(2) -0.046(2) 0.050(2) -0.028(2)
O7 0.180(4) 0.258(7) 0.113(3) -0.077(4) -0.001(4) 0.097(5)
O8 0.127(3) 0.205(5) 0.127(4) 0.025(3) 0.038(3) 0.087(3)
N1 0.0734(19) 0.075(2) 0.073(2) 0.0212(17) -0.0095(15) -0.0132(17)
N2 0.119(3) 0.127(3) 0.069(2) 0.011(2) -0.020(2) -0.062(3)
N3 0.130(4) 0.147(4) 0.072(3) 0.014(3) 0.016(3) 0.073(3)
C1 0.068(2) 0.056(2) 0.061(2) -0.0069(17) -0.0193(16) -0.0046(16)
C2 0.086(3) 0.080(3) 0.078(3) -0.003(2) -0.009(2) -0.024(2)
C3 0.067(2) 0.109(4) 0.106(4) 0.006(3) -0.033(3) -0.014(2)
C4 0.091(3) 0.094(4) 0.103(4) 0.011(3) -0.044(3) -0.003(3)
C5 0.079(3) 0.071(3) 0.067(2) 0.003(2) -0.0232(19) -0.0041(19)
C6 0.071(2) 0.0453(19) 0.0471(17) -0.0078(16) -0.0099(14) 0.0000(14)
C7 0.071(2) 0.051(2) 0.0431(16) -0.0014(15) -0.0105(15) 0.0065(15)
C8 0.0623(18) 0.062(2) 0.0373(15) 0.0016(15) -0.0023(13) 0.0042(16)
C9 0.0633(19) 0.071(3) 0.0377(15) 0.0044(15) -0.0056(13) 0.0080(16)
C10 0.0605(19) 0.076(3) 0.0409(16) -0.0018(16) -0.0010(14) -0.0048(17)
C11 0.0617(19) 0.073(2) 0.0514(18) 0.0007(18) 0.0006(15) 0.0024(16)
C12 0.062(2) 0.078(3) 0.068(2) -0.003(2) 0.0115(18) -0.0061(18)
C13 0.085(3) 0.087(3) 0.078(3) 0.013(3) 0.014(2) -0.015(2)
C14 0.136(4) 0.089(4) 0.119(5) 0.024(4) 0.004(4) -0.026(3)
C15 0.223(8) 0.119(6) 0.132(6) 0.033(5) -0.017(6) -0.093(6)
C16 0.203(7) 0.135(6) 0.104(4) 0.006(4) -0.025(5) -0.090(5)
C17 0.113(3) 0.111(4) 0.073(3) -0.003(3) -0.003(3) -0.052(3)
C18 0.069(2) 0.068(2) 0.0438(16) 0.0062(17) -0.0078(15) 0.0105(17)
C19 0.073(2) 0.078(3) 0.062(2) -0.004(2) 0.0112(19) 0.0101(19)
C20 0.111(4) 0.077(3) 0.068(3) -0.013(2) 0.006(2) 0.019(2)
C21 0.084(3) 0.100(4) 0.057(2) 0.009(2) 0.006(2) 0.038(2)
C22 0.066(3) 0.168(6) 0.082(3) -0.002(4) 0.005(2) 0.036(3)
C23 0.068(3) 0.115(4) 0.078(3) -0.012(3) -0.009(2) 0.008(2)
C24 0.123(4) 0.106(4) 0.108(4) 0.025(4) -0.027(3) -0.013(3)
C25 0.137(5) 0.214(9) 0.112(5) 0.048(6) -0.014(4) -0.024(5)
C26 0.160(6) 0.240(9) 0.114(5) 0.050(5) -0.074(5) -0.120(6)
C27 0.109(5) 0.318(15) 0.187(10) 0.095(10) -0.014(6) -0.043(7)
N1S 0.107(3) 0.069(2) 0.0529(18) -0.0042(16) -0.0077(17) 0.0065(18)
C1S 0.105(4) 0.116(4) 0.072(3) -0.012(3) 0.004(3) 0.002(3)
C2S 0.124(5) 0.205(8) 0.131(5) -0.036(6) 0.000(4) 0.039(5)
C3S 0.230(7) 0.083(4) 0.068(3) 0.006(3) 0.003(4) 0.032(4)
C4S 0.258(8) 0.070(3) 0.070(3) 0.003(3) -0.034(4) 0.027(4)
C5S 0.103(3) 0.134(5) 0.061(3) 0.001(3) 0.002(2) -0.005(3)
C6S 0.111(4) 0.163(6) 0.107(4) 0.009(4) -0.003(3) 0.050(4)

loop_
_atom_type_symbol
_atom_type_description
_atom_type_scat_dispersion_real
_atom_type_scat_dispersion_imag
_atom_type_scat_source
C C 0.0033 0.0016 'International Tables Vol C Tables 4.2.6.8 and 6.1.1.4'
H H 0.0000 0.0000 'International Tables Vol C Tables 4.2.6.8 and 6.1.1.4'
N N 0.0061 0.0033 'International Tables Vol C Tables 4.2.6.8 and 6.1.1.4'
O O 0.0106 0.0060 'International Tables Vol C Tables 4.2.6.8 and 6.1.1.4'
S S 0.1246 0.1234 'International Tables Vol C Tables 4.2.6.8 and 6.1.1.4'

loop_
_geom_angle_atom_site_label_1
_geom_angle_atom_site_label_2
_geom_angle_atom_site_label_3
_geom_angle
O3 S1 O2 112.37(19)
O3 S1 N1 109.82(18)
O2 S1 N1 107.49(18)
O3 S1 C8 112.86(17)
O2 S1 C8 109.48(18)
N1 S1 C8 104.38(16)
O5 S2 O6 116.8(3)
O5 S2 N2 107.8(2)
O6 S2 N2 108.0(3)
O5 S2 C10 109.8(2)
O6 S2 C10 110.5(2)
N2 S2 C10 103.0(2)
C1 N1 C24 122.6(3)
C1 N1 S1 119.1(3)
C24 N1 S1 117.5(3)
C17 N2 C26 120.6(4)
C17 N2 S2 116.9(3)
C26 N2 S2 120.6(4)
O7 N3 O8 125.6(5)
O7 N3 C21 118.2(5)
O8 N3 C21 116.0(6)
N1 C1 C2 120.8(4)
N1 C1 C6 120.5(3)
C2 C1 C6 118.7(3)
C3 C2 C1 120.0(4)
C4 C3 C2 121.7(4)
C3 C4 C5 119.8(4)
C6 C5 C4 120.4(4)
C5 C6 C1 119.3(3)
C5 C6 C7 118.8(3)
C1 C6 C7 121.9(3)
O1 C7 C8 122.1(3)
O1 C7 C6 116.5(3)
C8 C7 C6 121.4(3)
C7 C8 C9 126.4(3)
C7 C8 S1 120.0(3)
C9 C8 S1 113.4(2)
C8 C9 C10 116.1(3)
C8 C9 C18 114.0(3)
C10 C9 C18 111.2(3)
C11 C10 C9 126.3(3)
C11 C10 S2 116.9(3)
C9 C10 S2 116.8(2)
O4 C11 C10 121.6(4)
O4 C11 C12 116.3(3)
C10 C11 C12 122.0(3)
C17 C12 C13 118.1(4)
C17 C12 C11 122.5(4)
C13 C12 C11 119.4(4)
C14 C13 C12 121.7(5)
C15 C14 C13 119.5(6)
C16 C15 C14 120.2(6)
C15 C16 C17 122.2(6)
C12 C17 C16 118.3(5)
C12 C17 N2 119.9(4)
C16 C17 N2 121.8(5)
C23 C18 C19 118.3(4)
C23 C18 C9 119.4(3)
C19 C18 C9 122.2(3)
C20 C19 C18 120.7(4)
C19 C20 C21 118.4(4)
C22 C21 C20 122.1(4)
C22 C21 N3 120.6(4)
C20 C21 N3 117.4(5)
C21 C22 C23 119.2(4)
C18 C23 C22 121.1(5)
N1 C24 C25 110.0(5)
N2 C26 C27 111.5(5)
C5S N1S C1S 112.4(4)
C5S N1S C3S 112.3(5)
C1S N1S C3S 112.2(4)
N1S C1S C2S 113.9(5)
N1S C3S C4S 113.9(4)
N1S C5S C6S 113.2(4)

loop_
_geom_bond_atom_site_label_1
_geom_bond_atom_site_label_2
_geom_bond_distance
S1 O3 1.411(3)
S1 O2 1.458(3)
S1 N1 1.634(3)
S1 C8 1.698(3)
S2 O5 1.420(4)
S2 O6 1.429(4)
S2 N2 1.639(4)
S2 C10 1.726(3)
O1 C7 1.309(4)
O4 C11 1.314(4)
O7 N3 1.179(7)
O8 N3 1.224(7)
N1 C1 1.388(5)
N1 C24 1.485(6)
N2 C17 1.407(7)
N2 C26 1.496(9)
N3 C21 1.490(6)
C1 C2 1.406(6)
C1 C6 1.410(5)
C2 C3 1.363(7)
C3 C4 1.353(7)
C4 C5 1.393(7)
C5 C6 1.382(5)
C6 C7 1.466(5)
C7 C8 1.379(4)
C8 C9 1.518(5)
C9 C10 1.522(6)
C9 C18 1.540(5)
C10 C11 1.360(5)
C11 C12 1.474(6)
C12 C17 1.381(6)
C12 C13 1.413(6)
C13 C14 1.368(7)
C14 C15 1.361(10)
C15 C16 1.350(10)
C16 C17 1.405(8)
C18 C23 1.376(5)
C18 C19 1.381(5)
C19 C20 1.379(6)
C20 C21 1.382(7)
C21 C22 1.330(7)
C22 C23 1.381(7)
C24 C25 1.524(5)
C26 C27 1.542(5)
N1S C5S 1.472(6)
N1S C1S 1.479(6)
N1S C3S 1.501(7)
C1S C2S 1.527(4)
C3S C4S 1.540(4)
C5S C6S 1.521(4)

loop_
_geom_hbond_atom_site_label_D
_geom_hbond_atom_site_label_H
_geom_hbond_atom_site_label_A
_geom_hbond_distance_DH
_geom_hbond_distance_HA
_geom_hbond_distance_DA
_geom_hbond_angle_DHA
O4 H1 O1 0.87(4) 1.54(5) 2.413(4) 177(4)
N1S H1NS O2 1.01(5) 1.95(5) 2.883(4) 152(4)

loop_
_geom_torsion_atom_site_label_1
_geom_torsion_atom_site_label_2
_geom_torsion_atom_site_label_3
_geom_torsion_atom_site_label_4
_geom_torsion
O3 S1 N1 C1 -162.2(3)
O2 S1 N1 C1 75.3(3)
C8 S1 N1 C1 -41.0(4)
O3 S1 N1 C24 27.7(4)
O2 S1 N1 C24 -94.8(4)
C8 S1 N1 C24 148.9(4)
O5 S2 N2 C17 164.3(4)
O6 S2 N2 C17 -68.6(5)
C10 S2 N2 C17 48.3(5)
O5 S2 N2 C26 -0.3(6)
O6 S2 N2 C26 126.8(5)
C10 S2 N2 C26 -116.3(5)
C24 N1 C1 C2 19.9(6)
S1 N1 C1 C2 -149.6(3)
C24 N1 C1 C6 -157.4(4)
S1 N1 C1 C6 33.0(5)
N1 C1 C2 C3 -175.9(4)
C6 C1 C2 C3 1.5(6)
C1 C2 C3 C4 -0.3(8)
C2 C3 C4 C5 0.9(8)
C3 C4 C5 C6 -2.7(7)
C4 C5 C6 C1 3.9(6)
C4 C5 C6 C7 -177.1(4)
N1 C1 C6 C5 174.2(4)
C2 C1 C6 C5 -3.2(5)
N1 C1 C6 C7 -4.8(5)
C2 C1 C6 C7 177.8(3)
C5 C6 C7 O1 -7.9(5)
C1 C6 C7 O1 171.1(3)
C5 C6 C7 C8 171.3(3)
C1 C6 C7 C8 -9.7(5)
O1 C7 C8 C9 0.2(6)
C6 C7 C8 C9 -179.0(3)
O1 C7 C8 S1 174.5(3)
C6 C7 C8 S1 -4.7(5)
O3 S1 C8 C7 146.1(3)
O2 S1 C8 C7 -87.9(3)
N1 S1 C8 C7 26.9(3)
O3 S1 C8 C9 -38.9(3)
O2 S1 C8 C9 87.1(3)
N1 S1 C8 C9 -158.1(3)
C7 C8 C9 C10 63.2(4)
S1 C8 C9 C10 -111.5(3)
C7 C8 C9 C18 -68.0(5)
S1 C8 C9 C18 117.3(3)
C8 C9 C10 C11 -82.0(4)
C18 C9 C10 C11 50.5(4)
C8 C9 C10 S2 97.3(3)
C18 C9 C10 S2 -130.2(2)
O5 S2 C10 C11 -151.5(3)
O6 S2 C10 C11 78.2(3)
N2 S2 C10 C11 -37.0(4)
O5 S2 C10 C9 29.1(3)
O6 S2 C10 C9 -101.2(3)
N2 S2 C10 C9 143.6(3)
C9 C10 C11 O4 6.1(6)
S2 C10 C11 O4 -173.2(3)
C9 C10 C11 C12 -170.4(3)
S2 C10 C11 C12 10.2(5)
O4 C11 C12 C17 -163.8(4)
C10 C11 C12 C17 13.0(6)
O4 C11 C12 C13 14.5(5)
C10 C11 C12 C13 -168.7(4)
C17 C12 C13 C14 0.1(7)
C11 C12 C13 C14 -178.4(4)
C12 C13 C14 C15 0.8(9)
C13 C14 C15 C16 -1.5(13)
C14 C15 C16 C17 1.3(15)
C13 C12 C17 C16 -0.2(8)
C11 C12 C17 C16 178.1(6)
C13 C12 C17 N2 -179.8(4)
C11 C12 C17 N2 -1.5(7)
C15 C16 C17 C12 -0.5(12)
C15 C16 C17 N2 179.1(8)
C26 N2 C17 C12 131.8(6)
S2 N2 C17 C12 -32.8(7)
C26 N2 C17 C16 -47.8(9)
S2 N2 C17 C16 147.6(6)
C8 C9 C18 C23 -178.1(4)
C10 C9 C18 C23 48.3(4)
C8 C9 C18 C19 -1.7(5)
C10 C9 C18 C19 -135.3(4)
C23 C18 C19 C20 0.4(6)
C9 C18 C19 C20 -176.0(4)
C18 C19 C20 C21 2.0(7)
C19 C20 C21 C22 -1.7(7)
C19 C20 C21 N3 178.3(4)
O7 N3 C21 C22 -165.3(7)
O8 N3 C21 C22 10.1(7)
O7 N3 C21 C20 14.7(8)
O8 N3 C21 C20 -169.9(5)
C20 C21 C22 C23 -1.0(8)
N3 C21 C22 C23 179.0(5)
C19 C18 C23 C22 -3.2(7)
C9 C18 C23 C22 173.3(4)
C21 C22 C23 C18 3.5(8)
C1 N1 C24 C25 -90.2(6)
S1 N1 C24 C25 79.5(5)
C17 N2 C26 C27 -62.3(9)
S2 N2 C26 C27 101.7(7)
C5S N1S C1S C2S 179.5(5)
C3S N1S C1S C2S 51.7(6)
C5S N1S C3S C4S -71.8(8)
C1S N1S C3S C4S 56.0(8)
C1S N1S C5S C6S 63.9(5)
C3S N1S C5S C6S -168.4(4)
